data_1544813
loop_
_publ_author_name
'Zhang, Weifeng'
'Mao, Zupan'
'Chen, Zhihui'
'Huang, Jianyao'
'Wei, Congyuan'
'Gao, Dong'
'Lin, Zuzhang'
'Li, Hao'
'Wang, Liping'
'Yu, Gui'

_publ_section_title
;
 Ambipolar tetrafluorodiphenylethene-based donor--acceptor copolymers:
 synthesis, properties, backbone conformation and fluorine-induced
 conformational locks
;
_journal_issue 5
_journal_name_full 'Polym. Chem.'
_journal_page_first 879
_journal_paper_doi 10.1039/C6PY01922F
_journal_volume 8
_journal_year 2017
_chemical_formula_moiety '1.5(C22 H12 F4 S2)'
_chemical_formula_sum 'C33 H18 F6 S3'
_chemical_formula_weight 624.65
_space_group_crystal_system monoclinic
_space_group_IT_number 14
_space_group_name_Hall '-P 2yn'
_space_group_name_H-M_alt 'P 1 21/n 1'
_symmetry_space_group_name_Hall '-P 2yn'
_symmetry_space_group_name_H-M 'P 1 21/n 1'
_atom_sites_solution_hydrogens geom
_atom_sites_solution_primary direct
_audit_creation_date 2016-08-22
_audit_creation_method
;
Olex2 1.2
(compiled 2016.02.19 svn.r3266 for OlexSys, GUI svn.r5155)
;
_audit_update_record
;
2016-11-02 deposited with the CCDC.
2016-12-19 downloaded from the CCDC.
;
_cell_angle_alpha 90
_cell_angle_beta 95.624(5)
_cell_angle_gamma 90
_cell_formula_units_Z 4
_cell_length_a 6.538(3)
_cell_length_b 22.320(9)
_cell_length_c 17.876(7)
_cell_measurement_reflns_used 7372
_cell_measurement_temperature 173
_cell_measurement_theta_max 27.5
_cell_measurement_theta_min 1.5
_cell_volume 2596.1(19)
_computing_cell_refinement
;
CrystalClear-SM Expert 2.0 r4 (Rigaku, 2009)
;
_computing_data_collection
;
CrystalClear-SM Expert 2.0 r4 (Rigaku, 2009)
;
_computing_data_reduction
;
CrystalClear-SM Expert 2.0 r4 (Rigaku, 2009)
;
_computing_molecular_graphics 'Olex2 (Dolomanov et al., 2009)'
_computing_publication_material 'CIFTAB (Sheldrick, 2013)'
_computing_structure_refinement 'ShelXL (Sheldrick, 2014)'
_computing_structure_solution 'ShelXT (Sheldrick, 2014)'
_diffrn_ambient_temperature 173
_diffrn_detector CCD
_diffrn_detector_area_resol_mean 28.5714
_diffrn_measured_fraction_theta_full 0.998
_diffrn_measured_fraction_theta_max 0.843
_diffrn_measurement_details
;
scan:
    Number of images: 360
               Slice: -110.0000 - 70.0000
         Image width: 0.5000
            Exp time: 8.0000
       Rotation axis: Omega
               Omega: 0.0000
                 Chi: 45.0000
                 Phi: 270.0000
                 XTD: 45.1054
              2theta: -19.9432
scan:
    Number of images: 240
               Slice: -80.0000 - 40.0000
         Image width: 0.5000
            Exp time: 8.0000
       Rotation axis: Omega
               Omega: 0.0000
                 Chi: 45.0000
                 Phi: 90.0000
                 XTD: 45.1054
              2theta: -19.9432
;
_diffrn_measurement_device
;
AFC10: Fixed Chi 2 circle
;
_diffrn_measurement_device_type
;
Rigaku Saturn724+ (2x2 bin mode)
;
_diffrn_measurement_method 'profile data from \w-scans'
_diffrn_measurement_specimen_support Fiber
_diffrn_orient_matrix_type d*Trek
_diffrn_orient_matrix_UB_11 0.074269
_diffrn_orient_matrix_UB_12 0.060064
_diffrn_orient_matrix_UB_13 0.120412
_diffrn_orient_matrix_UB_21 0.037165
_diffrn_orient_matrix_UB_22 0.003667
_diffrn_orient_matrix_UB_23 -0.024752
_diffrn_orient_matrix_UB_31 -0.013002
_diffrn_orient_matrix_UB_32 0.053440
_diffrn_orient_matrix_UB_33 -0.011606
_diffrn_radiation_monochromator 'Graphite Monochromator'
_diffrn_radiation_type MoK\a
_diffrn_radiation_wavelength 0.71073
_diffrn_reflns_av_R_equivalents 0.0558
_diffrn_reflns_av_unetI/netI 0.0565
_diffrn_reflns_Laue_measured_fraction_full 0.998
_diffrn_reflns_Laue_measured_fraction_max 0.843
_diffrn_reflns_limit_h_max 7
_diffrn_reflns_limit_h_min -7
_diffrn_reflns_limit_k_max 26
_diffrn_reflns_limit_k_min -26
_diffrn_reflns_limit_l_max 21
_diffrn_reflns_limit_l_min -20
_diffrn_reflns_number 14426
_diffrn_reflns_point_group_measured_fraction_full 0.998
_diffrn_reflns_point_group_measured_fraction_max 0.843
_diffrn_reflns_theta_full 25.200
_diffrn_reflns_theta_max 25.200
_diffrn_reflns_theta_min 0.912
_diffrn_source 'Sealed Tube'
_diffrn_source_current 30.0
_diffrn_source_power 1.5
_diffrn_source_voltage 50.0
_exptl_absorpt_coefficient_mu 0.354
_exptl_absorpt_correction_T_max 1.000
_exptl_absorpt_correction_T_min 0.786
_exptl_absorpt_correction_type multi-scan
_exptl_absorpt_process_details 'CrystalClear-SM Expert 2.0 r4 (Rigaku, 2009)'
_exptl_crystal_colour yellow
_exptl_crystal_colour_primary yellow
_exptl_crystal_density_diffrn 1.598
_exptl_crystal_density_method "'not measured'"
_exptl_crystal_description plate
_exptl_crystal_F_000 1272
_exptl_crystal_size_max 0.48
_exptl_crystal_size_mid 0.17
_exptl_crystal_size_min 0.15
_refine_diff_density_max 1.482
_refine_diff_density_min -0.638
_refine_diff_density_rms 0.174
_refine_ls_extinction_method none
_refine_ls_goodness_of_fit_ref 1.173
_refine_ls_hydrogen_treatment constr
_refine_ls_matrix_type full
_refine_ls_number_parameters 389
_refine_ls_number_reflns 4653
_refine_ls_number_restraints 81
_refine_ls_restrained_S_all 1.200
_refine_ls_R_factor_all 0.1579
_refine_ls_R_factor_gt 0.1478
_refine_ls_shift/su_max 0.004
_refine_ls_shift/su_mean 0.000
_refine_ls_structure_factor_coef Fsqd
_refine_ls_weighting_details 'w=1/[\s^2^(Fo^2^)+(0.1282P)^2^+28.5217P] where P=(Fo^2^+2Fc^2^)/3'
_refine_ls_weighting_scheme calc
_refine_ls_wR_factor_gt 0.3519
_refine_ls_wR_factor_ref 0.3586
_reflns_Friedel_coverage 0.000
_reflns_number_gt 4178
_reflns_number_total 4653
_reflns_threshold_expression 'I > 2\s(I)'
_cod_data_source_file c6py01922f2.cif
_cod_data_source_block sa4965-a
_cod_depositor_comments
;
The following automatic conversions were performed:

'_exptl_absorpt_correction_type' value 'Multi-scan' changed to
'multi-scan' according to
/usr/data/users/saulius/crontab/automatic-downloads/rss-feeds/RSC/lib/dictionaries/cif_core.dic
dictionary named 'cif_core.dic' version 2.4.2 from 2011-04-26.

Automatic conversion script
Id: cif_fix_values 4268 2015-11-12 08:31:59Z antanas 

 Adding full bibliography for 1544811--1544813.cif.
;
_cod_original_cell_volume 2596.0(18)
_cod_database_code 1544813
_shelx_space_group_comment
;
The symmetry employed for this shelxl refinement is uniquely defined
by the following loop, which should always be used as a source of
symmetry information in preference to the above space-group names.
They are only intended as comments.
;
_olex2_refinement_description
;
1. Twinned data refinement
 Scales: 0.9922(7) 0.0078(7)
2. Fixed Uiso
 At 1.2 times of:
  All C(H) groups, All C(H,H) groups
3. Restrained distances
 S2A-C19 = S2A-C21 = S2-C19 = S2-C22
 1.76 with sigma of 0.01
 C21-C20 = C20-C19 = C20A-C19 = C22-C20A
 1.39 with sigma of 0.01
4. Uiso/Uaniso restraints and constraints
S2 \\sim C20 \\sim C21 \\sim C22 \\sim C20A \\sim S2A: within 1.7A with sigma
of 0.02 and sigma for terminal atoms of 0.04
: with sigma of 0.005 and sigma for terminal atoms of 0.01
Uanis(S2) \\sim Ueq, Uanis(C20A) \\sim Ueq, Uanis(C22) \\sim Ueq, Uanis(C21)
\\sim Ueq: with sigma of 0.005 and sigma for terminal atoms of 0.01
Uanis(C3) \\sim Ueq, Uanis(C25) \\sim Ueq: with sigma of 0.005 and sigma for
terminal atoms of 0.01
5. Others
 Sof(H21A)=Sof(H22A)=Sof(S2A)=Sof(C20A)=Sof(H20A)=1-FVAR(1)
 Sof(S2)=Sof(C20)=Sof(H20)=Sof(H21)=Sof(H22)=FVAR(1)
6.a Aromatic/amide H refined with riding coordinates:
 C1(H1), C2(H2), C3(H3), C6(H6), C7(H7), C11(H11), C12(H12), C14(H14),
 C15(H15), C20(H20), C21(H21), C21(H21A), C22(H22), C22(H22A), C23(H23),
 C24(H24), C25(H25), C28(H28), C29(H29), C33(H33), C20A(H20A)
;
_shelx_shelxl_version_number 2014/7
_olex2_submission_special_instructions 'No special instructions were received'

loop_
_space_group_symop_operation_xyz
'x, y, z'
'-x+1/2, y+1/2, -z+1/2'
'-x, -y, -z'
'x-1/2, -y-1/2, z-1/2'

loop_
_atom_site_label
_atom_site_type_symbol
_atom_site_fract_x
_atom_site_fract_y
_atom_site_fract_z
_atom_site_U_iso_or_equiv
_atom_site_adp_type
_atom_site_occupancy
_atom_site_site_symmetry_order
_atom_site_calc_flag
_atom_site_refinement_flags_posn
_atom_site_refinement_flags_adp
_atom_site_refinement_flags_occupancy
_atom_site_disorder_assembly
_atom_site_disorder_group
S1 S 0.9530(4) 0.35417(12) 0.88255(13) 0.0436(7) Uani 1 1 d . . . . .
S2 S -0.0530(6) 0.3038(2) 0.13113(19) 0.0277(12) Uani 0.614(10) 1 d D U P A 1
F1 F 0.6307(8) 0.3818(3) 0.7790(3) 0.0422(13) Uani 1 1 d . . . . .
F2 F 0.4004(7) 0.3823(3) 0.6514(3) 0.0411(13) Uani 1 1 d . . . . .
F3 F -0.0544(8) 0.3945(2) 0.4669(3) 0.0386(13) Uani 1 1 d . . . . .
F4 F -0.2790(7) 0.3897(2) 0.3380(3) 0.0387(13) Uani 1 1 d . . . . .
C1 C 1.1756(16) 0.3336(5) 0.9317(5) 0.044(2) Uani 1 1 d . . . . .
H1 H 1.2049 0.3408 0.9828 0.053 Uiso 1 1 calc R . . . .
C2 C 1.3077(16) 0.3055(4) 0.8892(5) 0.043(2) Uani 1 1 d . . . . .
H2 H 1.4346 0.2908 0.9092 0.051 Uiso 1 1 calc R . . . .
C3 C 1.2358(12) 0.3003(3) 0.8112(4) 0.0219(15) Uani 1 1 d . U . . .
H3 H 1.3069 0.2832 0.7739 0.026 Uiso 1 1 calc R . . . .
C4 C 1.0300(13) 0.3268(3) 0.8007(4) 0.0261(17) Uani 1 1 d . . . . .
C5 C 0.9014(12) 0.3289(3) 0.7287(4) 0.0237(16) Uani 1 1 d . . . . .
C6 C 0.9648(13) 0.3031(3) 0.6633(5) 0.0269(18) Uani 1 1 d . . . . .
H6 H 1.0933 0.2849 0.6657 0.032 Uiso 1 1 calc R . . . .
C7 C 0.8446(13) 0.3036(4) 0.5961(5) 0.0321(19) Uani 1 1 d . . . . .
H7 H 0.8942 0.2855 0.5546 0.039 Uiso 1 1 calc R . . . .
C8 C 0.6510(12) 0.3301(4) 0.5874(5) 0.0276(18) Uani 1 1 d . . . . .
C9 C 0.5884(12) 0.3560(4) 0.6523(5) 0.0298(18) Uani 1 1 d . . . . .
C10 C 0.7077(13) 0.3551(3) 0.7198(5) 0.0278(18) Uani 1 1 d . . . . .
C11 C 0.5257(13) 0.3268(4) 0.5143(5) 0.035(2) Uani 1 1 d . . . . .
H11 H 0.5903 0.3089 0.4760 0.042 Uiso 1 1 calc R . . . .
C12 C 0.3380(13) 0.3452(4) 0.4949(5) 0.035(2) Uani 1 1 d . . . . .
H12 H 0.2706 0.3630 0.5326 0.042 Uiso 1 1 calc R . . . .
C13 C 0.2213(13) 0.3410(4) 0.4209(5) 0.0289(18) Uani 1 1 d . . . . .
C14 C 0.2920(13) 0.3119(4) 0.3596(6) 0.034(2) Uani 1 1 d . . . . .
H14 H 0.4201 0.2934 0.3645 0.041 Uiso 1 1 calc R . . . .
C15 C 0.1716(13) 0.3104(4) 0.2908(5) 0.0328(19) Uani 1 1 d . . . . .
H15 H 0.2248 0.2914 0.2507 0.039 Uiso 1 1 calc R . . . .
C16 C -0.0262(12) 0.3361(3) 0.2783(4) 0.0254(17) Uani 1 1 d . . . . .
C17 C -0.0934(12) 0.3639(4) 0.3414(4) 0.0267(17) Uani 1 1 d . . . . .
C18 C 0.0260(12) 0.3661(4) 0.4098(4) 0.0271(17) Uani 1 1 d . . . . .
C19 C -0.1455(10) 0.3336(3) 0.2079(4) 0.0254(17) Uani 1 1 d D . . . .
C20 C -0.3450(18) 0.3543(7) 0.1789(6) 0.028(4) Uiso 0.614(10) 1 d D U P A 1
H20 H -0.4307 0.3735 0.2099 0.034 Uiso 0.614(10) 1 calc R . P A 1
C21 C -0.4088(15) 0.3447(4) 0.1012(4) 0.043(2) Uani 1 1 d D U . . .
H21 H -0.5336 0.3564 0.0760 0.052 Uiso 0.614(10) 1 calc R . P A 1
H21A H -0.5275 0.3555 0.0713 0.052 Uiso 0.386(10) 1 calc R . P A 2
C22 C -0.2691(13) 0.3179(5) 0.0730(5) 0.046(2) Uani 1 1 d D U . . .
H22 H -0.2818 0.3062 0.0229 0.055 Uiso 0.614(10) 1 calc R . P A 1
H22A H -0.2645 0.3048 0.0239 0.055 Uiso 0.386(10) 1 calc R . P A 2
S3 S -0.0124(4) 0.47451(11) 0.62957(13) 0.0390(6) Uani 1 1 d . . . . .
F5 F -0.2238(7) 0.5592(2) 0.8431(3) 0.0322(11) Uani 1 1 d . . . . .
F6 F 0.0123(7) 0.5617(2) 0.9685(3) 0.0309(11) Uani 1 1 d . . . . .
C23 C -0.2351(16) 0.4870(4) 0.5762(5) 0.041(2) Uani 1 1 d . . . . .
H23 H -0.2543 0.4780 0.5251 0.049 Uiso 1 1 calc R . . . .
C24 C -0.3804(14) 0.5108(4) 0.6136(5) 0.037(2) Uani 1 1 d . . . . .
H24 H -0.5102 0.5197 0.5902 0.044 Uiso 1 1 calc R . . . .
C25 C -0.3251(10) 0.5225(3) 0.6947(4) 0.0123(13) Uani 1 1 d . U . . .
H25 H -0.4075 0.5390 0.7290 0.015 Uiso 1 1 calc R . . . .
C26 C -0.1090(13) 0.5020(4) 0.7091(5) 0.0281(18) Uani 1 1 d . . . . .
C27 C 0.0192(12) 0.5031(3) 0.7806(5) 0.0260(17) Uani 1 1 d . . . . .
C28 C 0.2163(13) 0.4754(4) 0.7898(5) 0.0328(19) Uani 1 1 d . . . . .
H28 H 0.2622 0.4554 0.7490 0.039 Uiso 1 1 calc R . . . .
C29 C 0.3422(13) 0.4770(4) 0.8562(5) 0.0304(19) Uani 1 1 d . . . . .
H29 H 0.4698 0.4582 0.8588 0.037 Uiso 1 1 calc R . . . .
C30 C 0.2807(12) 0.5067(4) 0.9209(5) 0.0266(17) Uani 1 1 d . . . . .
C31 C 0.0865(12) 0.5323(4) 0.9099(4) 0.0264(17) Uani 1 1 d . . . . .
C32 C -0.0379(11) 0.5310(4) 0.8440(5) 0.0267(17) Uani 1 1 d . . . . .
C33 C 0.4035(13) 0.5104(4) 0.9920(5) 0.0285(17) Uani 1 1 d . . . . .
H33 H 0.3436 0.5290 1.0310 0.034 Uiso 1 1 calc R . . . .
S2A S -0.3842(9) 0.3614(3) 0.1935(3) 0.0250(18) Uiso 0.386(10) 1 d D U P A 2
C20A C -0.119(3) 0.3126(13) 0.1349(6) 0.030(6) Uani 0.386(10) 1 d D U P A 2
H20A H 0.0052 0.2943 0.1272 0.036 Uiso 0.386(10) 1 calc R . P A 2

loop_
_atom_site_aniso_label
_atom_site_aniso_U_11
_atom_site_aniso_U_22
_atom_site_aniso_U_33
_atom_site_aniso_U_23
_atom_site_aniso_U_13
_atom_site_aniso_U_12
S1 0.0491(14) 0.0518(15) 0.0303(12) -0.0078(11) 0.0054(10) 0.0036(12)
S2 0.023(2) 0.034(2) 0.0271(18) -0.0047(14) 0.0067(13) 0.0080(16)
F1 0.037(3) 0.053(3) 0.037(3) -0.002(2) 0.010(2) 0.012(2)
F2 0.027(3) 0.054(3) 0.043(3) -0.004(3) 0.007(2) 0.014(2)
F3 0.043(3) 0.049(3) 0.025(3) -0.004(2) 0.011(2) 0.008(2)
F4 0.027(3) 0.052(3) 0.037(3) -0.007(2) 0.007(2) 0.010(2)
C1 0.052(6) 0.055(6) 0.024(5) -0.008(4) 0.002(4) 0.007(5)
C2 0.049(6) 0.044(6) 0.032(5) 0.006(4) -0.009(4) -0.006(5)
C3 0.032(3) 0.021(3) 0.011(3) -0.003(3) -0.001(2) -0.004(3)
C4 0.038(5) 0.019(4) 0.021(4) 0.001(3) 0.002(3) -0.001(3)
C5 0.028(4) 0.017(4) 0.027(4) 0.008(3) 0.008(3) -0.002(3)
C6 0.032(4) 0.020(4) 0.031(4) 0.005(3) 0.013(3) 0.008(3)
C7 0.039(5) 0.028(4) 0.031(5) 0.007(4) 0.010(4) 0.003(4)
C8 0.024(4) 0.024(4) 0.033(4) 0.008(3) 0.000(3) 0.000(3)
C9 0.024(4) 0.035(5) 0.030(4) 0.002(4) 0.006(3) 0.007(3)
C10 0.033(4) 0.019(4) 0.033(4) -0.005(3) 0.012(3) -0.003(3)
C11 0.033(5) 0.029(4) 0.042(5) -0.001(4) 0.004(4) 0.008(4)
C12 0.032(5) 0.029(5) 0.044(5) 0.003(4) 0.001(4) 0.002(4)
C13 0.036(5) 0.023(4) 0.028(4) 0.003(3) 0.007(3) -0.001(3)
C14 0.026(4) 0.022(4) 0.053(6) 0.004(4) -0.009(4) 0.003(3)
C15 0.036(5) 0.028(4) 0.035(5) -0.009(4) 0.007(4) 0.001(4)
C16 0.028(4) 0.021(4) 0.028(4) -0.002(3) 0.007(3) -0.007(3)
C17 0.029(4) 0.026(4) 0.024(4) 0.003(3) 0.001(3) 0.005(3)
C18 0.026(4) 0.031(4) 0.025(4) -0.007(3) 0.009(3) -0.005(3)
C19 0.029(4) 0.029(4) 0.020(4) -0.003(3) 0.007(3) -0.002(3)
C21 0.040(4) 0.039(4) 0.049(4) 0.008(3) -0.003(3) -0.005(3)
C22 0.051(4) 0.045(4) 0.043(4) -0.001(3) 0.005(3) -0.009(3)
S3 0.0379(13) 0.0463(14) 0.0327(12) 0.0003(10) 0.0031(9) 0.0063(10)
F5 0.026(2) 0.043(3) 0.028(2) -0.007(2) 0.0054(19) 0.015(2)
F6 0.032(2) 0.037(3) 0.025(2) -0.004(2) 0.0070(19) 0.006(2)
C23 0.053(6) 0.039(5) 0.030(5) -0.006(4) 0.001(4) 0.004(4)
C24 0.031(5) 0.038(5) 0.040(5) -0.006(4) -0.008(4) 0.011(4)
C25 0.009(3) 0.014(3) 0.013(3) 0.003(2) -0.003(2) -0.003(2)
C26 0.033(4) 0.019(4) 0.033(4) 0.006(3) 0.006(3) 0.000(3)
C27 0.031(4) 0.021(4) 0.027(4) -0.006(3) 0.007(3) -0.004(3)
C28 0.037(5) 0.030(4) 0.033(5) 0.001(4) 0.009(4) 0.002(4)
C29 0.031(4) 0.031(4) 0.032(4) -0.007(4) 0.015(4) 0.002(4)
C30 0.023(4) 0.030(4) 0.027(4) 0.007(3) 0.002(3) -0.001(3)
C31 0.032(4) 0.027(4) 0.023(4) -0.001(3) 0.015(3) 0.001(3)
C32 0.017(4) 0.027(4) 0.036(5) 0.005(4) 0.004(3) 0.005(3)
C33 0.033(4) 0.026(4) 0.027(4) 0.002(3) 0.004(3) -0.001(3)
C20A 0.028(7) 0.030(7) 0.033(7) -0.001(4) 0.008(4) 0.005(5)

loop_
_atom_type_symbol
_atom_type_description
_atom_type_scat_dispersion_real
_atom_type_scat_dispersion_imag
_atom_type_scat_source
C C 0.0033 0.0016 'International Tables Vol C Tables 4.2.6.8 and 6.1.1.4'
H H 0.0000 0.0000 'International Tables Vol C Tables 4.2.6.8 and 6.1.1.4'
F F 0.0171 0.0103 'International Tables Vol C Tables 4.2.6.8 and 6.1.1.4'
S S 0.1246 0.1234 'International Tables Vol C Tables 4.2.6.8 and 6.1.1.4'

loop_
_geom_angle_atom_site_label_1
_geom_angle_atom_site_label_2
_geom_angle_atom_site_label_3
_geom_angle
_geom_angle_site_symmetry_1
C1 S1 C4 92.1(4) .
C19 S2 C22 94.6(5) .
S1 C1 H1 123.3 .
C2 C1 S1 113.5(7) .
C2 C1 H1 123.3 .
C1 C2 H2 122.7 .
C1 C2 C3 114.6(9) .
C3 C2 H2 122.7 .
C2 C3 H3 126.2 .
C2 C3 C4 107.5(7) .
C4 C3 H3 126.2 .
C3 C4 S1 112.3(6) .
C3 C4 C5 124.4(7) .
C5 C4 S1 123.3(6) .
C6 C5 C4 121.8(7) .
C10 C5 C4 123.4(7) .
C10 C5 C6 114.8(7) .
C5 C6 H6 118.8 .
C7 C6 C5 122.4(8) .
C7 C6 H6 118.8 .
C6 C7 H7 118.7 .
C6 C7 C8 122.6(8) .
C8 C7 H7 118.7 .
C7 C8 C11 119.8(8) .
C9 C8 C7 114.9(8) .
C9 C8 C11 125.2(7) .
F2 C9 C8 120.5(7) .
F2 C9 C10 116.8(7) .
C10 C9 C8 122.6(7) .
F1 C10 C5 120.1(8) .
F1 C10 C9 117.3(7) .
C9 C10 C5 122.6(7) .
C8 C11 H11 114.9 .
C12 C11 C8 130.1(9) .
C12 C11 H11 114.9 .
C11 C12 H12 116.1 .
C11 C12 C13 127.7(9) .
C13 C12 H12 116.1 .
C14 C13 C12 123.9(8) .
C14 C13 C18 116.6(8) .
C18 C13 C12 119.5(7) .
C13 C14 H14 119.9 .
C13 C14 C15 120.2(8) .
C15 C14 H14 119.9 .
C14 C15 H15 118.0 .
C14 C15 C16 124.0(8) .
C16 C15 H15 118.0 .
C15 C16 C19 122.8(7) .
C17 C16 C15 114.1(7) .
C17 C16 C19 123.1(7) .
F4 C17 C16 120.7(7) .
F4 C17 C18 117.0(7) .
C18 C17 C16 122.3(7) .
F3 C18 C13 120.1(7) .
F3 C18 C17 117.2(7) .
C17 C18 C13 122.7(7) .
C16 C19 S2 121.8(5) .
C16 C19 C20 135.4(7) .
C16 C19 S2A 123.1(5) .
C20 C19 S2 102.6(7) .
C20A C19 C16 136.6(8) .
C20A C19 S2A 100.3(8) .
C19 C20 H20 120.9 .
C21 C20 C19 118.2(11) .
C21 C20 H20 120.9 .
C20 C21 H21 125.9 .
C22 C21 C20 108.1(10) .
C22 C21 H21 125.9 .
C22 C21 H21A 120.0 .
C22 C21 S2A 120.1(8) .
S2A C21 H21A 120.0 .
S2 C22 H22 121.8 .
C21 C22 S2 116.4(8) .
C21 C22 H22 121.8 .
C21 C22 H22A 129.0 .
C21 C22 C20A 102.0(11) .
C20A C22 H22A 129.0 .
C23 S3 C26 92.4(4) .
S3 C23 H23 123.1 .
C24 C23 S3 113.7(7) .
C24 C23 H23 123.1 .
C23 C24 H24 121.7 .
C23 C24 C25 116.5(8) .
C25 C24 H24 121.7 .
C24 C25 H25 127.7 .
C26 C25 C24 104.5(6) .
C26 C25 H25 127.7 .
C25 C26 S3 112.8(6) .
C27 C26 S3 120.2(6) .
C27 C26 C25 127.0(7) .
C28 C27 C26 122.0(7) .
C32 C27 C26 123.4(7) .
C32 C27 C28 114.6(8) .
C27 C28 H28 118.4 .
C29 C28 C27 123.1(8) .
C29 C28 H28 118.4 .
C28 C29 H29 119.4 .
C28 C29 C30 121.3(8) .
C30 C29 H29 119.4 .
C29 C30 C33 124.5(8) .
C31 C30 C29 113.8(8) .
C31 C30 C33 121.7(7) .
F6 C31 C30 118.6(7) .
C32 C31 F6 116.5(7) .
C32 C31 C30 124.9(7) .
F5 C32 C27 120.7(7) .
C31 C32 F5 117.0(7) .
C31 C32 C27 122.3(7) .
C30 C33 H33 116.6 .
C33 C33 C30 126.7(10) 3_667
C33 C33 H33 116.6 3_667
C19 S2A C21 93.8(5) .
C19 C20A H20A 118.1 .
C22 C20A C19 123.8(13) .
C22 C20A H20A 118.1 .

loop_
_geom_bond_atom_site_label_1
_geom_bond_atom_site_label_2
_geom_bond_distance
_geom_bond_site_symmetry_2
S1 C1 1.688(10) .
S1 C4 1.706(8) .
S2 C19 1.690(6) .
S2 C22 1.699(7) .
F1 C10 1.353(9) .
F2 C9 1.361(9) .
F3 C18 1.350(9) .
F4 C17 1.339(9) .
C1 H1 0.9300 .
C1 C2 1.357(14) .
C2 H2 0.9300 .
C2 C3 1.432(12) .
C3 H3 0.9300 .
C3 C4 1.465(11) .
C4 C5 1.469(11) .
C5 C6 1.402(11) .
C5 C10 1.389(11) .
C6 H6 0.9300 .
C6 C7 1.370(12) .
C7 H7 0.9300 .
C7 C8 1.392(12) .
C8 C9 1.392(12) .
C8 C11 1.475(12) .
C9 C10 1.371(12) .
C11 H11 0.9300 .
C11 C12 1.308(12) .
C12 H12 0.9300 .
C12 C13 1.465(12) .
C13 C14 1.390(13) .
C13 C18 1.391(12) .
C14 H14 0.9300 .
C14 C15 1.394(13) .
C15 H15 0.9300 .
C15 C16 1.412(12) .
C16 C17 1.395(11) .
C16 C19 1.415(10) .
C17 C18 1.386(11) .
C19 C20 1.432(9) .
C19 S2A 1.675(7) .
C19 C20A 1.414(10) .
C20 H20 0.9300 .
C20 C21 1.428(9) .
C21 H21 0.9300 .
C21 H21A 0.9300 .
C21 C22 1.238(14) .
C21 S2A 1.685(8) .
C22 H22 0.9300 .
C22 H22A 0.9300 .
C22 C20A 1.411(10) .
S3 C23 1.684(10) .
S3 C26 1.724(9) .
F5 C32 1.368(9) .
F6 C31 1.366(9) .
C23 H23 0.9300 .
C23 C24 1.326(13) .
C24 H24 0.9300 .
C24 C25 1.483(11) .
C25 H25 0.9300 .
C25 C26 1.483(10) .
C26 C27 1.459(12) .
C27 C28 1.423(12) .
C27 C32 1.377(11) .
C28 H28 0.9300 .
C28 C29 1.377(13) .
C29 H29 0.9300 .
C29 C30 1.425(11) .
C30 C31 1.389(11) .
C30 C33 1.438(12) .
C31 C32 1.364(12) .
C33 C33 1.348(17) 3_667
C33 H33 0.9300 .
C20A H20A 0.9300 .

loop_
_geom_torsion_atom_site_label_1
_geom_torsion_atom_site_label_2
_geom_torsion_atom_site_label_3
_geom_torsion_atom_site_label_4
_geom_torsion
_geom_torsion_site_symmetry_4
S1 C1 C2 C3 1.7(12) .
S1 C4 C5 C6 -176.4(6) .
S1 C4 C5 C10 2.1(11) .
S2 C19 C20 C21 0.8(14) .
F2 C9 C10 F1 -1.7(11) .
F2 C9 C10 C5 179.1(7) .
F4 C17 C18 F3 -0.6(11) .
F4 C17 C18 C13 180.0(7) .
C1 S1 C4 C3 0.2(7) .
C1 S1 C4 C5 179.3(7) .
C1 C2 C3 C4 -1.4(11) .
C2 C3 C4 S1 0.6(8) .
C2 C3 C4 C5 -178.4(7) .
C3 C4 C5 C6 2.5(12) .
C3 C4 C5 C10 -179.0(7) .
C4 S1 C1 C2 -1.1(9) .
C4 C5 C6 C7 178.5(7) .
C4 C5 C10 F1 1.8(12) .
C4 C5 C10 C9 -179.0(8) .
C5 C6 C7 C8 0.4(13) .
C6 C5 C10 F1 -179.6(7) .
C6 C5 C10 C9 -0.4(11) .
C6 C7 C8 C9 -0.1(12) .
C6 C7 C8 C11 -177.4(8) .
C7 C8 C9 F2 -178.7(7) .
C7 C8 C9 C10 -0.4(12) .
C7 C8 C11 C12 175.6(9) .
C8 C9 C10 F1 179.9(7) .
C8 C9 C10 C5 0.7(13) .
C8 C11 C12 C13 179.6(8) .
C9 C8 C11 C12 -1.3(15) .
C10 C5 C6 C7 -0.1(11) .
C11 C8 C9 F2 -1.6(13) .
C11 C8 C9 C10 176.7(8) .
C11 C12 C13 C14 4.9(15) .
C11 C12 C13 C18 -176.6(9) .
C12 C13 C14 C15 -179.5(8) .
C12 C13 C18 F3 0.6(12) .
C12 C13 C18 C17 180.0(8) .
C13 C14 C15 C16 -1.4(13) .
C14 C13 C18 F3 179.2(7) .
C14 C13 C18 C17 -1.4(12) .
C14 C15 C16 C17 0.2(12) .
C14 C15 C16 C19 -179.7(8) .
C15 C16 C17 F4 -179.3(7) .
C15 C16 C17 C18 0.4(12) .
C15 C16 C19 S2 -4.5(11) .
C15 C16 C19 C20 179.4(12) .
C15 C16 C19 S2A 177.3(7) .
C15 C16 C19 C20A -4(2) .
C16 C17 C18 F3 179.6(7) .
C16 C17 C18 C13 0.2(13) .
C16 C19 C20 C21 177.4(10) .
C16 C19 S2A C21 177.4(7) .
C16 C19 C20A C22 -178.1(14) .
C17 C16 C19 S2 175.7(6) .
C17 C16 C19 C20 -0.4(17) .
C17 C16 C19 S2A -2.5(12) .
C17 C16 C19 C20A 176(2) .
C18 C13 C14 C15 1.9(12) .
C19 S2 C22 C21 2.3(9) .
C19 C16 C17 F4 0.5(12) .
C19 C16 C17 C18 -179.8(8) .
C19 C20 C21 C22 0.7(17) .
C20 C21 C22 S2 -2.0(13) .
C21 C22 C20A C19 1(3) .
C22 S2 C19 C16 -178.8(7) .
C22 S2 C19 C20 -1.6(9) .
C22 C21 S2A C19 2.8(10) .
S3 C23 C24 C25 0.1(12) .
S3 C26 C27 C28 -7.6(11) .
S3 C26 C27 C32 171.7(6) .
F6 C31 C32 F5 0.2(11) .
F6 C31 C32 C27 179.6(7) .
C23 S3 C26 C25 -0.2(6) .
C23 S3 C26 C27 179.5(7) .
C23 C24 C25 C26 -0.3(10) .
C24 C25 C26 S3 0.3(8) .
C24 C25 C26 C27 -179.4(8) .
C25 C26 C27 C28 172.0(7) .
C25 C26 C27 C32 -8.6(13) .
C26 S3 C23 C24 0.1(8) .
C26 C27 C28 C29 178.4(8) .
C26 C27 C32 F5 0.8(12) .
C26 C27 C32 C31 -178.7(8) .
C27 C28 C29 C30 0.3(13) .
C28 C27 C32 F5 -179.9(7) .
C28 C27 C32 C31 0.7(12) .
C28 C29 C30 C31 0.6(12) .
C28 C29 C30 C33 -179.8(8) .
C29 C30 C31 F6 179.7(7) .
C29 C30 C31 C32 -0.9(12) .
C29 C30 C33 C33 3.6(16) 3_667
C30 C31 C32 F5 -179.3(7) .
C30 C31 C32 C27 0.2(13) .
C31 C30 C33 C33 -176.8(10) 3_667
C32 C27 C28 C29 -0.9(12) .
C33 C30 C31 F6 0.1(12) .
C33 C30 C31 C32 179.5(8) .
S2A C19 C20A C22 0(3) .
S2A C21 C22 C20A -2.6(17) .
C20A C19 S2A C21 -1.5(14) .

loop_
_twin_individual_id
_twin_individual_mass_fraction_refined
1 0.9922(7)
2 0.0078(7)
